data_7713281
loop_
_publ_author_name
'Wu, Ruiyao'
'Niu, Zhen'
'Xia, Zhu'
'He, Jianyun'
'Bai, Chenxi'

_publ_section_title
;
 Vanadium complexes bearing 8-anilide-5,6,7-trihydroquinoline ligands for
 ethylene (co-)polymerization.
;
_journal_issue 25
_journal_name_full 'Dalton transactions (Cambridge, England : 2003)'
_journal_page_first 8636
_journal_page_last 8644
_journal_paper_doi 10.1039/d3dt01065a
_journal_volume 52
_journal_year 2023
_chemical_formula_moiety '2(C19 H22 Cl3 N2 V)'
_chemical_formula_sum 'C38 H44 Cl6 N4 V2'
_chemical_formula_weight 871.35
_space_group_crystal_system triclinic
_space_group_IT_number 2
_space_group_name_Hall '-P 1'
_space_group_name_H-M_alt 'P -1'
_atom_sites_solution_hydrogens geom
_atom_sites_solution_primary iterative
_audit_creation_date 2022-05-26
_audit_creation_method
;
Olex2 1.3
(compiled 2020.11.12 svn.r5f609507 for OlexSys, GUI svn.r6226)
;
_audit_update_record
;
2023-01-06 deposited with the CCDC.	2023-06-09 downloaded from the CCDC.
;
_cell_angle_alpha 109.4430(10)
_cell_angle_beta 90.0210(10)
_cell_angle_gamma 98.8120(10)
_cell_formula_units_Z 2
_cell_length_a 10.0194(4)
_cell_length_b 15.2773(6)
_cell_length_c 16.1948(7)
_cell_measurement_reflns_used 9932
_cell_measurement_temperature 180(2)
_cell_measurement_theta_max 30.360
_cell_measurement_theta_min 2.671
_cell_volume 2306.46(16)
_computing_cell_refinement 'SAINT V8.40A (Bruker, 2019)'
_computing_data_collection 'Bruker SMART'
_computing_data_reduction 'SAINT V8.40A (Bruker, 2019)'
_computing_molecular_graphics 'Olex2 1.3 (Dolomanov et al., 2009)'
_computing_publication_material 'Olex2 1.3 (Dolomanov et al., 2009)'
_computing_structure_refinement 'olex2.refine 1.3 (Bourhis et al., 2015)'
_computing_structure_solution 'olex2.solve 1.3 (Bourhis et al., 2015)'
_diffrn_ambient_temperature 180.0
_diffrn_measured_fraction_theta_full 0.998
_diffrn_measured_fraction_theta_max 0.998
_diffrn_measurement_device_type 'Bruker APEX CCD area detector'
_diffrn_measurement_method 'phi and omega scans'
_diffrn_radiation_type MoK\a
_diffrn_radiation_wavelength 0.71073
_diffrn_reflns_av_R_equivalents 0.0698
_diffrn_reflns_av_unetI/netI 0.0532
_diffrn_reflns_Laue_measured_fraction_full 0.998
_diffrn_reflns_Laue_measured_fraction_max 0.998
_diffrn_reflns_limit_h_max 14
_diffrn_reflns_limit_h_min -14
_diffrn_reflns_limit_k_max 21
_diffrn_reflns_limit_k_min -21
_diffrn_reflns_limit_l_max 23
_diffrn_reflns_limit_l_min -23
_diffrn_reflns_number 101146
_diffrn_reflns_point_group_measured_fraction_full 0.998
_diffrn_reflns_point_group_measured_fraction_max 0.998
_diffrn_reflns_theta_full 25.242
_diffrn_reflns_theta_max 30.571
_diffrn_reflns_theta_min 2.060
_diffrn_source_current 1.4
_diffrn_source_power 0.07
_diffrn_source_voltage 50.0
_exptl_absorpt_coefficient_mu 0.781
_exptl_absorpt_correction_T_max 0.9192
_exptl_absorpt_correction_T_min 0.8531
_exptl_absorpt_correction_type multi-scan
_exptl_absorpt_process_details SADABS
_exptl_crystal_colour colorless
_exptl_crystal_density_diffrn 1.255
_exptl_crystal_description block
_exptl_crystal_F_000 896
_exptl_crystal_size_max 0.21
_exptl_crystal_size_mid 0.19
_exptl_crystal_size_min 0.11
_platon_squeeze_details
;
;
_refine_diff_density_max 0.992
_refine_diff_density_min -0.616
_refine_diff_density_rms 0.094
_refine_ls_extinction_method none
_refine_ls_goodness_of_fit_ref 1.019
_refine_ls_hydrogen_treatment constr
_refine_ls_matrix_type full
_refine_ls_number_parameters 451
_refine_ls_number_reflns 14126
_refine_ls_number_restraints 0
_refine_ls_restrained_S_all 1.019
_refine_ls_R_factor_all 0.0777
_refine_ls_R_factor_gt 0.0556
_refine_ls_shift/su_max 0.001
_refine_ls_shift/su_mean 0.000
_refine_ls_structure_factor_coef Fsqd
_refine_ls_weighting_details 'w=1/[\s^2^(Fo^2^)+(0.0623P)^2^+3.4837P] where P=(Fo^2^+2Fc^2^)/3'
_refine_ls_weighting_scheme calc
_refine_ls_wR_factor_gt 0.1393
_refine_ls_wR_factor_ref 0.1504
_reflns_Friedel_coverage 0.000
_reflns_number_gt 10651
_reflns_number_total 14126
_reflns_threshold_expression 'I > 2\s(I)'
_cod_data_source_file d3dt01065a2.cif
_cod_data_source_block w2
_cod_database_code 7713281
_shelx_shelxl_version_number 2017/1
_shelx_space_group_comment
;
The symmetry employed for this shelxl refinement is uniquely defined
by the following loop, which should always be used as a source of
symmetry information in preference to the above space-group names.
They are only intended as comments.
;
_shelx_estimated_absorpt_t_max 0.919
_shelx_estimated_absorpt_t_min 0.853
_olex2_refinement_description
;
1. Fixed Uiso
 At 1.2 times of:
  All C(H) groups, All C(H,H) groups
 At 1.5 times of:
  All C(H,H,H) groups
2.a Secondary CH2 refined with riding coordinates:
 C5(H5A,H5B), C6(H6A,H6B), C7(H7A,H7B), C16(H16A,H16B), C18(H18A,H18B),
 C24(H24A,H24B), C25(H25A,H25B), C26(H26A,H26B), C35(H35A,H35B), C37(H37A,H37B)
2.b Me refined with riding coordinates:
 C17(H17A,H17B,H17C), C19(H19A,H19B,H19C), C36(H36A,H36B,H36C), C38(H38A,H38B,
 H38C)
2.c Aromatic/amide H refined with riding coordinates:
 C1(H1A), C2(H2A), C3(H3A), C12(H12A), C13(H13A), C14(H14A), C20(H20A),
 C21(H21A), C22(H22A), C31(H31A), C32(H32A), C33(H33A)
;
_olex2_submission_special_instructions 'No special instructions were received'

loop_
_space_group_symop_operation_xyz
'x, y, z'
'-x, -y, -z'

loop_
_atom_site_label
_atom_site_type_symbol
_atom_site_fract_x
_atom_site_fract_y
_atom_site_fract_z
_atom_site_U_iso_or_equiv
_atom_site_adp_type
_atom_site_occupancy
_atom_site_site_symmetry_order
_atom_site_calc_flag
_atom_site_refinement_flags_posn
_atom_site_refinement_flags_adp
_atom_site_refinement_flags_occupancy
_atom_site_disorder_assembly
_atom_site_disorder_group
V1 V 0.97820(4) 0.86899(3) 0.44676(3) 0.01791(10) Uani 1 1 d . . . . .
V2 V 0.46826(4) 0.86990(3) 0.94301(3) 0.01905(10) Uani 1 1 d . . . . .
N1 N 1.0630(2) 0.88871(16) 0.33228(15) 0.0213(4) Uani 1 1 d . . . . .
N2 N 0.8397(2) 0.77532(15) 0.34220(14) 0.0185(4) Uani 1 1 d . . . . .
N3 N 0.4015(2) 0.89112(16) 0.82705(15) 0.0218(4) Uani 1 1 d . . . . .
N4 N 0.5704(2) 0.77948(16) 0.84243(15) 0.0204(4) Uani 1 1 d . . . . .
Cl1 Cl 1.14025(7) 0.77636(5) 0.44023(5) 0.02910(15) Uani 1 1 d . . . . .
Cl2 Cl 0.85310(7) 0.83513(5) 0.55368(5) 0.02808(15) Uani 1 1 d . . . . .
Cl3 Cl 0.86624(6) 0.99877(4) 0.44756(4) 0.02319(13) Uani 1 1 d . . . . .
Cl4 Cl 0.36032(7) 0.99710(5) 1.04464(5) 0.02543(14) Uani 1 1 d . . . . .
Cl5 Cl 0.56046(7) 0.83048(5) 1.05267(5) 0.02821(15) Uani 1 1 d . . . . .
Cl6 Cl 0.26470(7) 0.77245(5) 0.92378(5) 0.03095(16) Uani 1 1 d . . . . .
C1 C 1.1807(3) 0.9412(2) 0.3297(2) 0.0273(6) Uani 1 1 d . . . . .
H1A H 1.233649 0.974684 0.382608 0.033 Uiso 1 1 calc R . . . .
C2 C 1.2277(3) 0.9481(2) 0.2507(2) 0.0356(7) Uani 1 1 d . . . . .
H2A H 1.312242 0.985654 0.249751 0.043 Uiso 1 1 calc R . . . .
C3 C 1.1508(3) 0.9001(2) 0.1741(2) 0.0361(7) Uani 1 1 d . . . . .
H3A H 1.182362 0.904119 0.119923 0.043 Uiso 1 1 calc R . . . .
C4 C 1.0264(3) 0.8455(2) 0.17573(19) 0.0280(6) Uani 1 1 d . . . . .
C5 C 0.9389(4) 0.7916(3) 0.0936(2) 0.0395(8) Uani 1 1 d . . . . .
H5A H 0.997126 0.772362 0.043398 0.047 Uiso 1 1 calc R . . . .
H5B H 0.879972 0.832824 0.081505 0.047 Uiso 1 1 calc R . . . .
C6 C 0.8520(4) 0.7050(3) 0.1020(2) 0.0381(7) Uani 1 1 d . . . . .
H6A H 0.910240 0.659279 0.105298 0.046 Uiso 1 1 calc R . . . .
H6B H 0.789045 0.674695 0.049653 0.046 Uiso 1 1 calc R . . . .
C7 C 0.7717(3) 0.7318(2) 0.18408(18) 0.0286(6) Uani 1 1 d . . . . .
H7A H 0.708668 0.773713 0.178480 0.034 Uiso 1 1 calc R . . . .
H7B H 0.717243 0.674321 0.189445 0.034 Uiso 1 1 calc R . . . .
C8 C 0.8628(3) 0.78078(18) 0.26545(17) 0.0196(5) Uani 1 1 d . . . . .
C9 C 0.9871(3) 0.84067(19) 0.25656(18) 0.0216(5) Uani 1 1 d . . . . .
C10 C 0.7163(3) 0.71615(19) 0.35149(17) 0.0215(5) Uani 1 1 d . . . . .
C11 C 0.7279(3) 0.6291(2) 0.36059(19) 0.0258(6) Uani 1 1 d . . . . .
C12 C 0.6090(3) 0.5722(2) 0.3684(2) 0.0327(7) Uani 1 1 d . . . . .
H12A H 0.614222 0.513313 0.374954 0.039 Uiso 1 1 calc R . . . .
C13 C 0.4834(3) 0.5994(2) 0.3668(2) 0.0355(7) Uani 1 1 d . . . . .
H13A H 0.403669 0.559252 0.371669 0.043 Uiso 1 1 calc R . . . .
C14 C 0.4754(3) 0.6855(2) 0.3580(2) 0.0316(6) Uani 1 1 d . . . . .
H14A H 0.389507 0.704516 0.357818 0.038 Uiso 1 1 calc R . . . .
C15 C 0.5911(3) 0.7452(2) 0.34930(19) 0.0252(5) Uani 1 1 d . . . . .
C16 C 0.5738(3) 0.8364(2) 0.3370(2) 0.0298(6) Uani 1 1 d . . . . .
H16A H 0.515311 0.822449 0.283441 0.036 Uiso 1 1 calc R . . . .
H16B H 0.663182 0.868890 0.328247 0.036 Uiso 1 1 calc R . . . .
C17 C 0.5119(4) 0.9013(3) 0.4143(3) 0.0456(9) Uani 1 1 d . . . . .
H17A H 0.502939 0.959326 0.402910 0.068 Uiso 1 1 calc R . . . .
H17B H 0.422472 0.870078 0.422500 0.068 Uiso 1 1 calc R . . . .
H17C H 0.570392 0.916534 0.467321 0.068 Uiso 1 1 calc R . . . .
C18 C 0.8597(3) 0.5942(2) 0.3585(2) 0.0326(7) Uani 1 1 d . . . . .
H18A H 0.852154 0.548324 0.390022 0.039 Uiso 1 1 calc R . . . .
H18B H 0.930414 0.647831 0.390440 0.039 Uiso 1 1 calc R . . . .
C19 C 0.9044(4) 0.5480(3) 0.2670(3) 0.0515(10) Uani 1 1 d . . . . .
H19A H 0.991120 0.527055 0.270912 0.077 Uiso 1 1 calc R . . . .
H19B H 0.836279 0.493716 0.235263 0.077 Uiso 1 1 calc R . . . .
H19C H 0.914650 0.593365 0.235682 0.077 Uiso 1 1 calc R . . . .
C20 C 0.3138(3) 0.9467(2) 0.8217(2) 0.0292(6) Uani 1 1 d . . . . .
H20A H 0.279654 0.984519 0.873989 0.035 Uiso 1 1 calc R . . . .
C21 C 0.2711(3) 0.9506(2) 0.7415(2) 0.0362(7) Uani 1 1 d . . . . .
H21A H 0.208647 0.990820 0.739347 0.043 Uiso 1 1 calc R . . . .
C22 C 0.3191(4) 0.8964(2) 0.6658(2) 0.0364(7) Uani 1 1 d . . . . .
H22A H 0.289972 0.898701 0.610822 0.044 Uiso 1 1 calc R . . . .
C23 C 0.4110(3) 0.8377(2) 0.6695(2) 0.0310(6) Uani 1 1 d . . . . .
C24 C 0.4633(4) 0.7737(3) 0.5879(2) 0.0443(9) Uani 1 1 d . . . . .
H24A H 0.392243 0.753071 0.539838 0.053 Uiso 1 1 calc R . . . .
H24B H 0.542491 0.809058 0.569945 0.053 Uiso 1 1 calc R . . . .
C25 C 0.5035(4) 0.6889(3) 0.6020(2) 0.0495(10) Uani 1 1 d . . . . .
H25A H 0.546728 0.652591 0.549365 0.059 Uiso 1 1 calc R . . . .
H25B H 0.421745 0.647864 0.610276 0.059 Uiso 1 1 calc R . . . .
C26 C 0.6027(4) 0.7177(3) 0.6830(2) 0.0403(8) Uani 1 1 d . . . . .
H26A H 0.624406 0.660514 0.692335 0.048 Uiso 1 1 calc R . . . .
H26B H 0.687848 0.753731 0.672337 0.048 Uiso 1 1 calc R . . . .
C27 C 0.5429(3) 0.7767(2) 0.76364(19) 0.0241(5) Uani 1 1 d . . . . .
C28 C 0.4490(3) 0.8368(2) 0.75210(19) 0.0247(5) Uani 1 1 d . . . . .
C29 C 0.6730(3) 0.7253(2) 0.85274(18) 0.0236(5) Uani 1 1 d . . . . .
C30 C 0.8095(3) 0.7591(2) 0.8494(2) 0.0312(6) Uani 1 1 d . . . . .
C31 C 0.9036(3) 0.7033(3) 0.8577(2) 0.0367(7) Uani 1 1 d . . . . .
H31A H 0.997395 0.725568 0.857207 0.044 Uiso 1 1 calc R . . . .
C32 C 0.8628(4) 0.6165(3) 0.8666(2) 0.0369(7) Uani 1 1 d . . . . .
H32A H 0.928091 0.579538 0.872227 0.044 Uiso 1 1 calc R . . . .
C33 C 0.7278(4) 0.5841(2) 0.8671(2) 0.0348(7) Uani 1 1 d . . . . .
H33A H 0.700802 0.523613 0.871811 0.042 Uiso 1 1 calc R . . . .
C34 C 0.6288(3) 0.6365(2) 0.86107(19) 0.0268(6) Uani 1 1 d . . . . .
C35 C 0.4802(3) 0.6004(2) 0.8605(2) 0.0319(6) Uani 1 1 d . . . . .
H35A H 0.437099 0.595620 0.803829 0.038 Uiso 1 1 calc R . . . .
H35B H 0.439951 0.647457 0.907338 0.038 Uiso 1 1 calc R . . . .
C36 C 0.4454(4) 0.5066(2) 0.8735(3) 0.0433(8) Uani 1 1 d . . . . .
H36A H 0.346852 0.489440 0.872086 0.065 Uiso 1 1 calc R . . . .
H36B H 0.481879 0.458645 0.826506 0.065 Uiso 1 1 calc R . . . .
H36C H 0.484739 0.510622 0.930296 0.065 Uiso 1 1 calc R . . . .
C37 C 0.8591(3) 0.8512(3) 0.8368(3) 0.0505(10) Uani 1 1 d . . . . .
H37A H 0.899935 0.838719 0.779142 0.061 Uiso 1 1 calc R . . . .
H37B H 0.780694 0.883130 0.835320 0.061 Uiso 1 1 calc R . . . .
C38 C 0.9578(6) 0.9143(4) 0.9041(5) 0.102(3) Uani 1 1 d . . . . .
H38A H 0.985299 0.972656 0.891445 0.153 Uiso 1 1 calc R . . . .
H38B H 0.917678 0.928600 0.961333 0.153 Uiso 1 1 calc R . . . .
H38C H 1.037093 0.884124 0.905074 0.153 Uiso 1 1 calc R . . . .

loop_
_atom_site_aniso_label
_atom_site_aniso_U_11
_atom_site_aniso_U_22
_atom_site_aniso_U_33
_atom_site_aniso_U_23
_atom_site_aniso_U_13
_atom_site_aniso_U_12
V1 0.0179(2) 0.0192(2) 0.0186(2) 0.00909(16) 0.00116(15) 0.00271(15)
V2 0.01679(19) 0.0223(2) 0.0215(2) 0.01208(17) -0.00007(16) 0.00264(16)
N1 0.0209(10) 0.0203(10) 0.0235(11) 0.0085(9) 0.0045(8) 0.0031(8)
N2 0.0182(10) 0.0186(10) 0.0202(10) 0.0086(8) 0.0010(8) 0.0027(8)
N3 0.0207(10) 0.0233(11) 0.0241(11) 0.0118(9) -0.0029(8) 0.0028(8)
N4 0.0173(10) 0.0245(11) 0.0232(11) 0.0120(9) 0.0006(8) 0.0051(8)
Cl1 0.0249(3) 0.0279(3) 0.0376(4) 0.0132(3) 0.0010(3) 0.0086(3)
Cl2 0.0345(3) 0.0280(3) 0.0241(3) 0.0128(3) 0.0074(3) 0.0031(3)
Cl3 0.0239(3) 0.0204(3) 0.0256(3) 0.0080(2) -0.0039(2) 0.0039(2)
Cl4 0.0226(3) 0.0253(3) 0.0301(3) 0.0125(3) 0.0054(2) 0.0017(2)
Cl5 0.0334(3) 0.0287(3) 0.0263(3) 0.0145(3) -0.0044(3) 0.0045(3)
Cl6 0.0216(3) 0.0305(4) 0.0441(4) 0.0194(3) -0.0032(3) -0.0015(3)
C1 0.0256(13) 0.0239(13) 0.0313(15) 0.0097(12) 0.0053(11) 0.0002(10)
C2 0.0359(16) 0.0349(16) 0.0376(18) 0.0182(14) 0.0115(13) -0.0034(13)
C3 0.0413(17) 0.0387(17) 0.0314(16) 0.0182(14) 0.0131(13) 0.0017(14)
C4 0.0338(15) 0.0309(15) 0.0235(14) 0.0148(12) 0.0075(11) 0.0048(12)
C5 0.0472(19) 0.052(2) 0.0220(15) 0.0191(15) 0.0030(13) 0.0010(16)
C6 0.0423(18) 0.047(2) 0.0200(14) 0.0077(14) 0.0016(13) 0.0015(15)
C7 0.0285(14) 0.0360(16) 0.0185(13) 0.0081(12) -0.0015(11) -0.0006(12)
C8 0.0204(11) 0.0213(12) 0.0172(12) 0.0068(10) 0.0015(9) 0.0029(9)
C9 0.0247(12) 0.0226(12) 0.0204(12) 0.0107(10) 0.0041(10) 0.0050(10)
C10 0.0226(12) 0.0216(12) 0.0192(12) 0.0075(10) 0.0023(9) -0.0013(9)
C11 0.0330(14) 0.0210(12) 0.0225(13) 0.0084(10) 0.0016(11) -0.0008(11)
C12 0.0427(17) 0.0263(14) 0.0276(15) 0.0118(12) 0.0019(13) -0.0052(12)
C13 0.0352(16) 0.0366(17) 0.0288(16) 0.0108(13) 0.0052(12) -0.0109(13)
C14 0.0235(13) 0.0380(17) 0.0292(15) 0.0090(13) 0.0051(11) -0.0025(12)
C15 0.0235(13) 0.0288(14) 0.0220(13) 0.0087(11) 0.0022(10) -0.0002(10)
C16 0.0233(13) 0.0314(15) 0.0363(17) 0.0133(13) 0.0013(12) 0.0053(11)
C17 0.0391(18) 0.0376(19) 0.059(2) 0.0120(17) 0.0170(17) 0.0117(15)
C18 0.0389(16) 0.0240(14) 0.0383(17) 0.0155(13) -0.0004(13) 0.0041(12)
C19 0.055(2) 0.055(2) 0.055(2) 0.024(2) 0.0171(19) 0.0275(19)
C20 0.0325(15) 0.0241(13) 0.0322(16) 0.0093(12) -0.0060(12) 0.0085(11)
C21 0.0419(17) 0.0302(15) 0.0389(18) 0.0125(14) -0.0150(14) 0.0116(13)
C22 0.0447(18) 0.0386(17) 0.0325(17) 0.0192(14) -0.0095(14) 0.0098(14)
C23 0.0337(15) 0.0377(17) 0.0263(15) 0.0173(13) -0.0031(12) 0.0052(13)
C24 0.051(2) 0.066(3) 0.0260(16) 0.0231(17) 0.0045(15) 0.0252(19)
C25 0.060(2) 0.064(3) 0.0260(17) 0.0077(17) 0.0046(16) 0.033(2)
C26 0.0429(18) 0.060(2) 0.0263(16) 0.0176(16) 0.0096(14) 0.0261(17)
C27 0.0221(12) 0.0302(14) 0.0237(13) 0.0133(11) 0.0030(10) 0.0058(10)
C28 0.0237(13) 0.0280(14) 0.0264(14) 0.0149(11) -0.0007(10) 0.0030(10)
C29 0.0258(13) 0.0277(14) 0.0203(13) 0.0104(11) -0.0018(10) 0.0082(10)
C30 0.0247(14) 0.0373(16) 0.0359(17) 0.0159(14) 0.0015(12) 0.0091(12)
C31 0.0241(14) 0.049(2) 0.0375(18) 0.0119(15) -0.0001(12) 0.0147(13)
C32 0.0409(18) 0.0421(18) 0.0303(16) 0.0083(14) -0.0006(13) 0.0237(15)
C33 0.0479(19) 0.0295(15) 0.0291(16) 0.0080(13) -0.0020(13) 0.0167(14)
C34 0.0334(15) 0.0254(13) 0.0210(13) 0.0048(11) -0.0001(11) 0.0094(11)
C35 0.0350(16) 0.0258(14) 0.0357(17) 0.0119(13) -0.0018(13) 0.0035(12)
C36 0.050(2) 0.0298(17) 0.052(2) 0.0168(16) 0.0075(17) 0.0043(15)
C37 0.0230(15) 0.059(2) 0.083(3) 0.041(2) 0.0070(17) 0.0065(15)
C38 0.060(3) 0.063(3) 0.185(8) 0.053(4) -0.044(4) -0.011(3)

loop_
_atom_type_symbol
_atom_type_description
_atom_type_scat_dispersion_real
_atom_type_scat_dispersion_imag
_atom_type_scat_source
C C 0.0033 0.0016 'International Tables Vol C Tables 4.2.6.8 and 6.1.1.4'
H H 0.0000 0.0000 'International Tables Vol C Tables 4.2.6.8 and 6.1.1.4'
N N 0.0061 0.0033 'International Tables Vol C Tables 4.2.6.8 and 6.1.1.4'
Cl Cl 0.1484 0.1585 'International Tables Vol C Tables 4.2.6.8 and 6.1.1.4'
V V 0.3005 0.5294 'International Tables Vol C Tables 4.2.6.8 and 6.1.1.4'

loop_
_geom_angle_atom_site_label_1
_geom_angle_atom_site_label_2
_geom_angle_atom_site_label_3
_geom_angle
_geom_angle_site_symmetry_1
_geom_angle_site_symmetry_3
_geom_angle_publ_flag
N1 V1 N2 76.55(8) . . ?
N1 V1 Cl1 85.34(6) . . ?
N1 V1 Cl2 169.74(7) . . ?
N1 V1 Cl3 95.42(7) . 2_776 ?
N1 V1 Cl3 82.92(6) . . ?
N2 V1 Cl1 99.83(6) . . ?
N2 V1 Cl2 93.54(6) . . ?
N2 V1 Cl3 90.04(6) . . ?
N2 V1 Cl3 168.19(6) . 2_776 ?
Cl1 V1 Cl3 87.96(3) . 2_776 ?
Cl1 V1 Cl3 162.49(3) . . ?
Cl2 V1 Cl1 99.14(3) . . ?
Cl2 V1 Cl3 94.61(3) . . ?
Cl2 V1 Cl3 93.97(3) . 2_776 ?
Cl3 V1 Cl3 80.28(3) . 2_776 ?
N3 V2 Cl4 94.85(7) . . ?
N3 V2 Cl4 84.33(6) . 2_677 ?
N3 V2 Cl5 170.62(7) . . ?
N3 V2 Cl6 83.92(7) . . ?
N4 V2 N3 76.69(9) . . ?
N4 V2 Cl4 168.88(6) . . ?
N4 V2 Cl4 91.52(6) . 2_677 ?
N4 V2 Cl5 93.94(6) . . ?
N4 V2 Cl6 97.92(7) . . ?
Cl4 V2 Cl4 80.34(3) 2_677 . ?
Cl5 V2 Cl4 94.43(3) . . ?
Cl5 V2 Cl4 95.97(3) . 2_677 ?
Cl6 V2 Cl4 162.81(3) . 2_677 ?
Cl6 V2 Cl4 88.20(3) . . ?
Cl6 V2 Cl5 97.66(3) . . ?
C1 N1 V1 125.9(2) . . ?
C1 N1 C9 119.5(2) . . ?
C9 N1 V1 114.62(17) . . ?
C8 N2 V1 115.31(17) . . ?
C8 N2 C10 117.9(2) . . ?
C10 N2 V1 126.35(17) . . ?
C20 N3 V2 126.6(2) . . ?
C20 N3 C28 118.8(2) . . ?
C28 N3 V2 114.44(17) . . ?
C27 N4 V2 115.75(18) . . ?
C27 N4 C29 116.4(2) . . ?
C29 N4 V2 127.69(17) . . ?
V1 Cl3 V1 99.72(3) . 2_776 ?
V2 Cl4 V2 99.66(3) 2_677 . ?
N1 C1 H1A 119.4 . . ?
N1 C1 C2 121.2(3) . . ?
C2 C1 H1A 119.4 . . ?
C1 C2 H2A 120.3 . . ?
C3 C2 C1 119.4(3) . . ?
C3 C2 H2A 120.3 . . ?
C2 C3 H3A 119.9 . . ?
C2 C3 C4 120.1(3) . . ?
C4 C3 H3A 119.9 . . ?
C3 C4 C5 121.9(3) . . ?
C9 C4 C3 117.3(3) . . ?
C9 C4 C5 120.8(3) . . ?
C4 C5 H5A 109.3 . . ?
C4 C5 H5B 109.3 . . ?
C4 C5 C6 111.5(3) . . ?
H5A C5 H5B 108.0 . . ?
C6 C5 H5A 109.3 . . ?
C6 C5 H5B 109.3 . . ?
C5 C6 H6A 109.6 . . ?
C5 C6 H6B 109.6 . . ?
C5 C6 C7 110.3(3) . . ?
H6A C6 H6B 108.1 . . ?
C7 C6 H6A 109.6 . . ?
C7 C6 H6B 109.6 . . ?
C6 C7 H7A 109.3 . . ?
C6 C7 H7B 109.3 . . ?
H7A C7 H7B 107.9 . . ?
C8 C7 C6 111.7(2) . . ?
C8 C7 H7A 109.3 . . ?
C8 C7 H7B 109.3 . . ?
N2 C8 C7 125.5(2) . . ?
N2 C8 C9 117.6(2) . . ?
C9 C8 C7 116.8(2) . . ?
N1 C9 C4 122.5(3) . . ?
N1 C9 C8 115.4(2) . . ?
C4 C9 C8 122.0(3) . . ?
C11 C10 N2 117.8(2) . . ?
C15 C10 N2 120.1(2) . . ?
C15 C10 C11 122.0(2) . . ?
C10 C11 C18 123.1(3) . . ?
C12 C11 C10 117.5(3) . . ?
C12 C11 C18 119.4(3) . . ?
C11 C12 H12A 119.1 . . ?
C13 C12 C11 121.8(3) . . ?
C13 C12 H12A 119.1 . . ?
C12 C13 H13A 120.3 . . ?
C14 C13 C12 119.3(3) . . ?
C14 C13 H13A 120.3 . . ?
C13 C14 H14A 119.3 . . ?
C13 C14 C15 121.5(3) . . ?
C15 C14 H14A 119.3 . . ?
C10 C15 C14 117.9(3) . . ?
C10 C15 C16 123.7(2) . . ?
C14 C15 C16 118.3(3) . . ?
C15 C16 H16A 109.0 . . ?
C15 C16 H16B 109.0 . . ?
C15 C16 C17 112.8(3) . . ?
H16A C16 H16B 107.8 . . ?
C17 C16 H16A 109.0 . . ?
C17 C16 H16B 109.0 . . ?
C16 C17 H17A 109.5 . . ?
C16 C17 H17B 109.5 . . ?
C16 C17 H17C 109.5 . . ?
H17A C17 H17B 109.5 . . ?
H17A C17 H17C 109.5 . . ?
H17B C17 H17C 109.5 . . ?
C11 C18 H18A 108.7 . . ?
C11 C18 H18B 108.7 . . ?
C11 C18 C19 114.2(3) . . ?
H18A C18 H18B 107.6 . . ?
C19 C18 H18A 108.7 . . ?
C19 C18 H18B 108.7 . . ?
C18 C19 H19A 109.5 . . ?
C18 C19 H19B 109.5 . . ?
C18 C19 H19C 109.5 . . ?
H19A C19 H19B 109.5 . . ?
H19A C19 H19C 109.5 . . ?
H19B C19 H19C 109.5 . . ?
N3 C20 H20A 119.2 . . ?
N3 C20 C21 121.6(3) . . ?
C21 C20 H20A 119.2 . . ?
C20 C21 H21A 120.1 . . ?
C22 C21 C20 119.9(3) . . ?
C22 C21 H21A 120.1 . . ?
C21 C22 H22A 120.1 . . ?
C21 C22 C23 119.7(3) . . ?
C23 C22 H22A 120.1 . . ?
C22 C23 C24 122.0(3) . . ?
C22 C23 C28 117.4(3) . . ?
C28 C23 C24 120.5(3) . . ?
C23 C24 H24A 109.2 . . ?
C23 C24 H24B 109.2 . . ?
H24A C24 H24B 107.9 . . ?
C25 C24 C23 112.0(3) . . ?
C25 C24 H24A 109.2 . . ?
C25 C24 H24B 109.2 . . ?
C24 C25 H25A 109.4 . . ?
C24 C25 H25B 109.4 . . ?
C24 C25 C26 111.0(3) . . ?
H25A C25 H25B 108.0 . . ?
C26 C25 H25A 109.4 . . ?
C26 C25 H25B 109.4 . . ?
C25 C26 H26A 109.4 . . ?
C25 C26 H26B 109.4 . . ?
H26A C26 H26B 108.0 . . ?
C27 C26 C25 111.1(3) . . ?
C27 C26 H26A 109.4 . . ?
C27 C26 H26B 109.4 . . ?
N4 C27 C26 124.8(3) . . ?
N4 C27 C28 117.7(3) . . ?
C28 C27 C26 117.6(3) . . ?
N3 C28 C23 122.6(3) . . ?
N3 C28 C27 115.4(2) . . ?
C23 C28 C27 122.1(3) . . ?
C30 C29 N4 120.0(2) . . ?
C30 C29 C34 122.0(3) . . ?
C34 C29 N4 117.8(2) . . ?
C29 C30 C31 117.7(3) . . ?
C29 C30 C37 123.2(3) . . ?
C31 C30 C37 119.0(3) . . ?
C30 C31 H31A 119.4 . . ?
C32 C31 C30 121.3(3) . . ?
C32 C31 H31A 119.4 . . ?
C31 C32 H32A 120.2 . . ?
C33 C32 C31 119.6(3) . . ?
C33 C32 H32A 120.2 . . ?
C32 C33 H33A 118.8 . . ?
C32 C33 C34 122.3(3) . . ?
C34 C33 H33A 118.8 . . ?
C29 C34 C35 120.5(3) . . ?
C33 C34 C29 117.0(3) . . ?
C33 C34 C35 122.4(3) . . ?
C34 C35 H35A 108.3 . . ?
C34 C35 H35B 108.3 . . ?
C34 C35 C36 115.8(3) . . ?
H35A C35 H35B 107.4 . . ?
C36 C35 H35A 108.3 . . ?
C36 C35 H35B 108.3 . . ?
C35 C36 H36A 109.5 . . ?
C35 C36 H36B 109.5 . . ?
C35 C36 H36C 109.5 . . ?
H36A C36 H36B 109.5 . . ?
H36A C36 H36C 109.5 . . ?
H36B C36 H36C 109.5 . . ?
C30 C37 H37A 108.7 . . ?
C30 C37 H37B 108.7 . . ?
H37A C37 H37B 107.6 . . ?
C38 C37 C30 114.2(4) . . ?
C38 C37 H37A 108.7 . . ?
C38 C37 H37B 108.7 . . ?
C37 C38 H38A 109.5 . . ?
C37 C38 H38B 109.5 . . ?
C37 C38 H38C 109.5 . . ?
H38A C38 H38B 109.5 . . ?
H38A C38 H38C 109.5 . . ?
H38B C38 H38C 109.5 . . ?

loop_
_geom_bond_atom_site_label_1
_geom_bond_atom_site_label_2
_geom_bond_distance
_geom_bond_site_symmetry_2
_geom_bond_publ_flag
V1 N1 2.132(2) . ?
V1 N2 2.149(2) . ?
V1 Cl1 2.2923(8) . ?
V1 Cl2 2.2882(8) . ?
V1 Cl3 2.4195(8) . ?
V1 Cl3 2.4842(8) 2_776 ?
V2 N3 2.133(2) . ?
V2 N4 2.132(2) . ?
V2 Cl4 2.4840(8) . ?
V2 Cl4 2.4038(8) 2_677 ?
V2 Cl5 2.2915(8) . ?
V2 Cl6 2.2877(8) . ?
N1 C1 1.330(3) . ?
N1 C9 1.360(4) . ?
N2 C8 1.292(3) . ?
N2 C10 1.455(3) . ?
N3 C20 1.333(4) . ?
N3 C28 1.356(4) . ?
N4 C27 1.291(3) . ?
N4 C29 1.457(3) . ?
C1 H1A 0.9500 . ?
C1 C2 1.395(4) . ?
C2 H2A 0.9500 . ?
C2 C3 1.375(5) . ?
C3 H3A 0.9500 . ?
C3 C4 1.395(4) . ?
C4 C5 1.505(5) . ?
C4 C9 1.389(4) . ?
C5 H5A 0.9900 . ?
C5 H5B 0.9900 . ?
C5 C6 1.515(5) . ?
C6 H6A 0.9900 . ?
C6 H6B 0.9900 . ?
C6 C7 1.523(4) . ?
C7 H7A 0.9900 . ?
C7 H7B 0.9900 . ?
C7 C8 1.504(4) . ?
C8 C9 1.466(4) . ?
C10 C11 1.408(4) . ?
C10 C15 1.397(4) . ?
C11 C12 1.395(4) . ?
C11 C18 1.494(4) . ?
C12 H12A 0.9500 . ?
C12 C13 1.387(5) . ?
C13 H13A 0.9500 . ?
C13 C14 1.384(5) . ?
C14 H14A 0.9500 . ?
C14 C15 1.399(4) . ?
C15 C16 1.505(4) . ?
C16 H16A 0.9900 . ?
C16 H16B 0.9900 . ?
C16 C17 1.515(5) . ?
C17 H17A 0.9800 . ?
C17 H17B 0.9800 . ?
C17 H17C 0.9800 . ?
C18 H18A 0.9900 . ?
C18 H18B 0.9900 . ?
C18 C19 1.515(5) . ?
C19 H19A 0.9800 . ?
C19 H19B 0.9800 . ?
C19 H19C 0.9800 . ?
C20 H20A 0.9500 . ?
C20 C21 1.390(4) . ?
C21 H21A 0.9500 . ?
C21 C22 1.366(5) . ?
C22 H22A 0.9500 . ?
C22 C23 1.394(4) . ?
C23 C24 1.507(5) . ?
C23 C28 1.396(4) . ?
C24 H24A 0.9900 . ?
C24 H24B 0.9900 . ?
C24 C25 1.500(5) . ?
C25 H25A 0.9900 . ?
C25 H25B 0.9900 . ?
C25 C26 1.544(5) . ?
C26 H26A 0.9900 . ?
C26 H26B 0.9900 . ?
C26 C27 1.503(4) . ?
C27 C28 1.465(4) . ?
C29 C30 1.394(4) . ?
C29 C34 1.411(4) . ?
C30 C31 1.399(4) . ?
C30 C37 1.499(5) . ?
C31 H31A 0.9500 . ?
C31 C32 1.381(5) . ?
C32 H32A 0.9500 . ?
C32 C33 1.369(5) . ?
C33 H33A 0.9500 . ?
C33 C34 1.389(4) . ?
C34 C35 1.505(4) . ?
C35 H35A 0.9900 . ?
C35 H35B 0.9900 . ?
C35 C36 1.506(4) . ?
C36 H36A 0.9800 . ?
C36 H36B 0.9800 . ?
C36 H36C 0.9800 . ?
C37 H37A 0.9900 . ?
C37 H37B 0.9900 . ?
C37 C38 1.450(7) . ?
C38 H38A 0.9800 . ?
C38 H38B 0.9800 . ?
C38 H38C 0.9800 . ?

loop_
_platon_squeeze_void_nr
_platon_squeeze_void_average_x
_platon_squeeze_void_average_y
_platon_squeeze_void_average_z
_platon_squeeze_void_volume
_platon_squeeze_void_count_electrons
1 0.000 0.500 0.470 541.7 70.2
